data_1576931
loop_
_publ_author_name
'Ludwig, Moritz'
'Voigtland, Johannes'
'Vasko, Petra'
'Stigler, Sebastian'
'Inoue, Shigeyoshi'

_publ_section_title
;
 Alumanyl silanides as multifunctional reagents for olefin cycloaddition,
 CO hydrosilylation, and reductive CO coupling.
;
_journal_issue 11
_journal_name_full 'Chemical science'
_journal_page_first 5463
_journal_page_last 5473
_journal_paper_doi 10.1039/d5sc09910b
_journal_volume 17
_journal_year 2026
_chemical_formula_sum 'C100 H170 Al2 N6 Na2 O4 Si6'
_chemical_formula_weight 1788.89
_chemical_name_systematic 8
_space_group_crystal_system monoclinic
_space_group_IT_number 14
_space_group_name_Hall '-P 2yn'
_space_group_name_H-M_alt 'P 1 21/n 1'
_atom_sites_solution_hydrogens mixed
_atom_sites_solution_primary 'dual space'
_audit_creation_method
;FinalCif V155 by Daniel Kratzert, Freiburg 2025, 
https://dkratzert.de/finalcif.html
;
_audit_update_record
;
2025-11-03 deposited with the CCDC.	2026-01-15 downloaded from the CCDC.
;
_cell_angle_alpha 90
_cell_angle_beta 91.533(2)
_cell_angle_gamma 90
_cell_formula_units_Z 2
_cell_length_a 16.0418(8)
_cell_length_b 19.1540(10)
_cell_length_c 18.3143(9)
_cell_measurement_reflns_used 9676
_cell_measurement_temperature 100(2)
_cell_measurement_theta_max 25.6625
_cell_measurement_theta_min 2.4
_cell_volume 5625.3(5)
_computing_cell_refinement 'SAINT V8.40B'
_computing_data_collection 'Bruker BIS V6.2.16/2021-10-23 and APEX4 2021.10-0'
_computing_data_reduction 'SAINT V8.40B'
_computing_structure_refinement 'SHELXL-2019/2 (Sheldrick, 2019)'
_computing_structure_solution 'SHELXT 2018/2 (Sheldrick, 2018)'
_diffrn_ambient_temperature 100(2)
_diffrn_detector "'CMOS plate'"
_diffrn_detector_area_resol_mean 16
_diffrn_measured_fraction_theta_full 0.999
_diffrn_measured_fraction_theta_max 0.998
_diffrn_measurement_device "'\k-geometry diffractometer'"
_diffrn_measurement_device_type "'Bruker Photon CMOS'"
_diffrn_measurement_method "'phi- and omega-rotation'"
_diffrn_radiation_monochromator "'Helios optic'"
_diffrn_radiation_probe x-ray
_diffrn_radiation_source "'TXS rotating anode'"
_diffrn_radiation_type MoK\a
_diffrn_radiation_wavelength 0.71073
_diffrn_reflns_av_R_equivalents 0.0575
_diffrn_reflns_av_unetI/netI 0.0214
_diffrn_reflns_Laue_measured_fraction_full 0.999
_diffrn_reflns_Laue_measured_fraction_max 0.998
_diffrn_reflns_limit_h_max 19
_diffrn_reflns_limit_h_min -19
_diffrn_reflns_limit_k_max 23
_diffrn_reflns_limit_k_min -23
_diffrn_reflns_limit_l_max 22
_diffrn_reflns_limit_l_min -22
_diffrn_reflns_number 246124
_diffrn_reflns_point_group_measured_fraction_full 0.999
_diffrn_reflns_point_group_measured_fraction_max 0.998
_diffrn_reflns_theta_full 25.242
_diffrn_reflns_theta_max 25.705
_diffrn_reflns_theta_min 2.127
_diffrn_source_current 50.0
_diffrn_source_voltage 50.0
_exptl_absorpt_coefficient_mu 0.144
_exptl_absorpt_correction_T_max 0.7453
_exptl_absorpt_correction_T_min 0.7087
_exptl_absorpt_correction_type multi-scan
_exptl_absorpt_process_details
;SADABS-2016/2 - Bruker AXS area detector scaling and absorption correction: 
Krause, L., Herbst-Irmer, R., Sheldrick G.M. & Stalke D., J. Appl. Cryst. 48 
(2015) 3-10
;
_exptl_crystal_colour colourless
_exptl_crystal_density_diffrn 1.056
_exptl_crystal_description block
_exptl_crystal_F_000 1952
_exptl_crystal_size_max 0.285
_exptl_crystal_size_mid 0.254
_exptl_crystal_size_min 0.208
_refine_diff_density_max 0.763
_refine_diff_density_min -0.591
_refine_diff_density_rms 0.061
_refine_ls_extinction_method none
_refine_ls_goodness_of_fit_ref 1.049
_refine_ls_hydrogen_treatment mixed
_refine_ls_matrix_type full
_refine_ls_number_parameters 737
_refine_ls_number_reflns 10707
_refine_ls_number_restraints 1420
_refine_ls_restrained_S_all 1.120
_refine_ls_R_factor_all 0.0763
_refine_ls_R_factor_gt 0.0711
_refine_ls_shift/su_max 0.001
_refine_ls_shift/su_mean 0.000
_refine_ls_structure_factor_coef Fsqd
_refine_ls_weighting_details 'w=1/[\s^2^(Fo^2^)+(0.0927P)^2^+8.1451P] where P=(Fo^2^+2Fc^2^)/3'
_refine_ls_weighting_scheme calc
_refine_ls_wR_factor_gt 0.1925
_refine_ls_wR_factor_ref 0.1978
_reflns_Friedel_coverage 0.000
_reflns_number_gt 9756
_reflns_number_total 10707
_reflns_threshold_expression 'I > 2\s(I)'
_cod_data_source_file d5sc09910b3.cif
_cod_data_source_block LudMo26_0m_sq
_cod_original_sg_symbol_H-M 'P 21/n'
_cod_database_code 1576931
_shelx_shelxl_version_number 2019/3
_shelx_space_group_comment
;
The symmetry employed for this shelxl refinement is uniquely defined
by the following loop, which should always be used as a source of
symmetry information in preference to the above space-group names.
They are only intended as comments.
;
_shelx_estimated_absorpt_t_min 0.960
_shelx_estimated_absorpt_t_max 0.971
_platon_squeeze_void_probe_radius 1.20

loop_
_space_group_symop_operation_xyz
'x, y, z'
'-x+1/2, y+1/2, -z+1/2'
'-x, -y, -z'
'x-1/2, -y-1/2, z-1/2'

loop_
_atom_site_label
_atom_site_type_symbol
_atom_site_fract_x
_atom_site_fract_y
_atom_site_fract_z
_atom_site_U_iso_or_equiv
_atom_site_adp_type
_atom_site_occupancy
_atom_site_site_symmetry_order
_atom_site_calc_flag
_atom_site_refinement_flags_posn
_atom_site_refinement_flags_adp
_atom_site_refinement_flags_occupancy
_atom_site_disorder_assembly
_atom_site_disorder_group
Si2 Si 0.56235(5) 0.50918(4) 0.22385(4) 0.0389(2) Uani 1 1 d D U . . .
Al1 Al 0.51239(5) 0.67662(4) 0.43165(4) 0.0356(2) Uani 1 1 d D U . . .
O2 O 0.53837(13) 0.36155(13) 0.48691(12) 0.0527(5) Uani 1 1 d . U . . .
N1 N 0.28343(12) 0.71905(11) 0.37095(11) 0.0293(4) Uani 1 1 d . U . . .
N2 N 0.43344(13) 0.72724(12) 0.39030(12) 0.0339(5) Uani 1 1 d . U . . .
N4 N 0.34832(12) 0.81288(11) 0.33018(11) 0.0284(4) Uani 1 1 d . U . . .
C1 C 0.5170(2) 0.46286(16) 0.40492(16) 0.0468(6) Uani 1 1 d D U . . .
C2 C 0.52717(17) 0.41276(15) 0.44526(14) 0.0380(5) Uani 1 1 d . U . . .
C3 C 0.36444(15) 0.74946(13) 0.36748(13) 0.0284(4) Uani 1 1 d . U . . .
C4 C 0.26331(15) 0.81986(14) 0.31429(13) 0.0309(5) Uani 1 1 d . U . . .
H4 H 0.237606 0.858550 0.290300 0.037 Uiso 1 1 calc R U . . .
C5 C 0.22398(15) 0.76343(14) 0.33822(13) 0.0307(5) Uani 1 1 d . U . . .
H5 H 0.165745 0.754780 0.333852 0.037 Uiso 1 1 calc R U . . .
C6 C 0.40307(15) 0.87269(13) 0.33359(13) 0.0291(5) Uani 1 1 d . U . . .
C7 C 0.46201(15) 0.88235(13) 0.27943(14) 0.0318(5) Uani 1 1 d . U . . .
C8 C 0.50995(16) 0.94311(14) 0.28194(15) 0.0356(5) Uani 1 1 d . U . . .
H8 H 0.550124 0.951071 0.245674 0.043 Uiso 1 1 calc R U . . .
C9 C 0.49960(17) 0.99202(15) 0.33676(16) 0.0389(5) Uani 1 1 d . U . . .
H9 H 0.532290 1.033382 0.337433 0.047 Uiso 1 1 calc R U . . .
C10 C 0.44251(17) 0.98113(15) 0.39008(15) 0.0371(5) Uani 1 1 d . U . . .
H10 H 0.436540 1.014891 0.427576 0.044 Uiso 1 1 calc R U . . .
C11 C 0.39302(16) 0.92106(14) 0.38997(14) 0.0314(5) Uani 1 1 d . U . . .
C12 C 0.47126(17) 0.82971(14) 0.21869(15) 0.0358(5) Uani 1 1 d . U . . .
H12 H 0.465316 0.782158 0.240493 0.043 Uiso 1 1 calc R U . . .
C13 C 0.55613(19) 0.83263(16) 0.18253(18) 0.0463(7) Uani 1 1 d . U . . .
H13A H 0.558512 0.796697 0.144559 0.069 Uiso 1 1 calc R U . . .
H13B H 0.600447 0.824330 0.219379 0.069 Uiso 1 1 calc R U . . .
H13C H 0.563760 0.878747 0.160514 0.069 Uiso 1 1 calc R U . . .
C14 C 0.4015(2) 0.83858(18) 0.16098(16) 0.0469(7) Uani 1 1 d . U . . .
H14A H 0.404850 0.885283 0.139395 0.070 Uiso 1 1 calc R U . . .
H14B H 0.347358 0.832848 0.183810 0.070 Uiso 1 1 calc R U . . .
H14C H 0.407521 0.803309 0.122720 0.070 Uiso 1 1 calc R U . . .
C15 C 0.33009(16) 0.91094(14) 0.44971(14) 0.0344(5) Uani 1 1 d . U . . .
H15 H 0.306568 0.862780 0.444581 0.041 Uiso 1 1 calc R U . . .
C16 C 0.25807(19) 0.96247(16) 0.44229(17) 0.0435(6) Uani 1 1 d . U . . .
H16A H 0.279154 1.010090 0.449253 0.065 Uiso 1 1 calc R U . . .
H16B H 0.216811 0.952228 0.479315 0.065 Uiso 1 1 calc R U . . .
H16C H 0.231900 0.958248 0.393522 0.065 Uiso 1 1 calc R U . . .
C17 C 0.3719(2) 0.91667(19) 0.52574(16) 0.0482(7) Uani 1 1 d . U . . .
H17A H 0.416772 0.882141 0.530403 0.072 Uiso 1 1 calc R U . . .
H17B H 0.330487 0.907886 0.563057 0.072 Uiso 1 1 calc R U . . .
H17C H 0.395049 0.963654 0.532352 0.072 Uiso 1 1 calc R U . . .
C18 C 0.26373(15) 0.65890(14) 0.41377(14) 0.0310(5) Uani 1 1 d . U . . .
C19 C 0.26770(15) 0.66459(14) 0.49052(14) 0.0328(5) Uani 1 1 d . U . . .
C20 C 0.25010(17) 0.60525(16) 0.53177(16) 0.0391(5) Uani 1 1 d . U . . .
H20 H 0.253701 0.607638 0.583573 0.047 Uiso 1 1 calc R U . . .
C21 C 0.22760(18) 0.54335(16) 0.49837(17) 0.0431(6) Uani 1 1 d . U . . .
H21 H 0.216611 0.503401 0.527307 0.052 Uiso 1 1 calc R U . . .
C22 C 0.22090(18) 0.53890(15) 0.42312(17) 0.0416(6) Uani 1 1 d . U . . .
H22 H 0.189281 0.498891 0.400837 0.050 Uiso 1 1 calc R U . . .
C23 C 0.23838(16) 0.59685(15) 0.37920(15) 0.0358(5) Uani 1 1 d . U . . .
C24 C 0.28382(17) 0.73388(15) 0.52795(14) 0.0357(5) Uani 1 1 d . U . . .
H24 H 0.326262 0.759815 0.499541 0.043 Uiso 1 1 calc R U . . .
C25 C 0.20236(18) 0.77701(16) 0.52620(16) 0.0417(6) Uani 1 1 d . U . . .
H25A H 0.183569 0.784206 0.475402 0.063 Uiso 1 1 calc R U . . .
H25B H 0.212563 0.822347 0.549566 0.063 Uiso 1 1 calc R U . . .
H25C H 0.159294 0.751809 0.552523 0.063 Uiso 1 1 calc R U . . .
C26 C 0.3161(2) 0.72808(18) 0.60695(15) 0.0482(7) Uani 1 1 d . U . . .
H26A H 0.365889 0.698403 0.608979 0.072 Uiso 1 1 calc R U . . .
H26B H 0.272855 0.707444 0.636968 0.072 Uiso 1 1 calc R U . . .
H26C H 0.330314 0.774663 0.625584 0.072 Uiso 1 1 calc R U . . .
C27 C 0.2231(2) 0.59187(17) 0.29705(16) 0.0492(7) Uani 1 1 d . U . . .
H27 H 0.258709 0.627290 0.272611 0.059 Uiso 1 1 calc R U . . .
C28 C 0.1312(3) 0.6074(2) 0.2778(2) 0.0642(9) Uani 1 1 d . U . . .
H28A H 0.122328 0.605719 0.224708 0.096 Uiso 1 1 calc R U . . .
H28B H 0.116785 0.654021 0.295713 0.096 Uiso 1 1 calc R U . . .
H28C H 0.095738 0.572525 0.300820 0.096 Uiso 1 1 calc R U . . .
C29 C 0.2432(3) 0.5196(2) 0.2665(2) 0.0650(10) Uani 1 1 d . U . . .
H29A H 0.243317 0.521776 0.213066 0.098 Uiso 1 1 calc R U . . .
H29B H 0.200984 0.486135 0.281875 0.098 Uiso 1 1 calc R U . . .
H29C H 0.298268 0.504743 0.285087 0.098 Uiso 1 1 calc R U . . .
C30 C 0.52081(17) 0.41632(14) 0.20137(14) 0.0348(5) Uani 1 1 d . U . . .
C31 C 0.43262(18) 0.40775(16) 0.22900(17) 0.0432(6) Uani 1 1 d . U . . .
H31A H 0.395490 0.441331 0.204192 0.065 Uiso 1 1 calc R U . . .
H31B H 0.432675 0.416212 0.281779 0.065 Uiso 1 1 calc R U . . .
H31C H 0.412981 0.360203 0.218812 0.065 Uiso 1 1 calc R U . . .
C32 C 0.5724(2) 0.35886(16) 0.24023(17) 0.0457(7) Uani 1 1 d . U . . .
H32A H 0.547302 0.313203 0.229668 0.069 Uiso 1 1 calc R U . . .
H32B H 0.573226 0.367123 0.293047 0.069 Uiso 1 1 calc R U . . .
H32C H 0.629602 0.359685 0.222686 0.069 Uiso 1 1 calc R U . . .
C33 C 0.5186(2) 0.40050(17) 0.11893(16) 0.0492(7) Uani 1 1 d . U . . .
H33A H 0.477938 0.431164 0.094173 0.074 Uiso 1 1 calc R U . . .
H33B H 0.502510 0.351680 0.110945 0.074 Uiso 1 1 calc R U . . .
H33C H 0.573965 0.408576 0.099200 0.074 Uiso 1 1 calc R U . . .
C38 C 0.5112(2) 0.57844(16) 0.15985(16) 0.0477(6) Uani 1 1 d . U . . .
C39 C 0.5504(2) 0.58052(18) 0.08416(17) 0.0498(7) Uani 1 1 d . U . . .
H39A H 0.543709 0.534911 0.060477 0.075 Uiso 1 1 calc R U . . .
H39B H 0.609884 0.591600 0.089649 0.075 Uiso 1 1 calc R U . . .
H39C H 0.522584 0.616376 0.054123 0.075 Uiso 1 1 calc R U . . .
C40 C 0.4174(2) 0.5654(2) 0.1467(2) 0.0630(9) Uani 1 1 d . U . . .
H40A H 0.392992 0.604474 0.118927 0.094 Uiso 1 1 calc R U . . .
H40B H 0.390090 0.561523 0.193767 0.094 Uiso 1 1 calc R U . . .
H40C H 0.409314 0.522048 0.119066 0.094 Uiso 1 1 calc R U . . .
C41 C 0.5171(4) 0.65154(18) 0.1938(2) 0.0839(14) Uani 1 1 d . U . . .
H41A H 0.575606 0.662649 0.205337 0.126 Uiso 1 1 calc R U . . .
H41B H 0.485160 0.652730 0.238661 0.126 Uiso 1 1 calc R U . . .
H41C H 0.494241 0.685959 0.159095 0.126 Uiso 1 1 calc R U . . .
Si1 Si 0.50542(7) 0.53947(5) 0.34272(6) 0.0296(3) Uani 0.689(3) 1 d D U P A 1
O1 O 0.55035(18) 0.60220(15) 0.38891(17) 0.0405(6) Uani 0.689(3) 1 d D U P A 1
Si1D Si 0.56525(16) 0.53359(12) 0.34847(12) 0.0311(7) Uani 0.311(3) 1 d D U P A 2
O1D O 0.4999(4) 0.5960(3) 0.3704(3) 0.0352(10) Uani 0.311(3) 1 d D U P A 2
Na1 Na 0.61339(12) 0.52789(11) 0.49278(11) 0.0337(6) Uani 0.503(3) 1 d . U P A 1
Na1D Na 0.61021(18) 0.47201(15) 0.55996(18) 0.0637(9) Uani 0.497(3) 1 d . U P A 2
Si3 Si 0.63496(8) 0.75218(10) 0.47855(7) 0.0400(4) Uani 0.654(3) 1 d D U P A 1
C42 C 0.6086(3) 0.8519(2) 0.4659(3) 0.0573(13) Uani 0.654(3) 1 d D U P A 1
H42A H 0.574112 0.858271 0.421426 0.086 Uiso 0.654(3) 1 calc R U P A 1
H42B H 0.660418 0.878511 0.461875 0.086 Uiso 0.654(3) 1 calc R U P A 1
H42C H 0.578050 0.868547 0.508168 0.086 Uiso 0.654(3) 1 calc R U P A 1
C43 C 0.7317(3) 0.7346(3) 0.4212(2) 0.0427(8) Uani 0.654(3) 1 d D U P A 1
C44 C 0.7049(4) 0.7607(3) 0.3452(3) 0.0549(12) Uani 0.654(3) 1 d D U P A 1
H44A H 0.749178 0.751158 0.310731 0.082 Uiso 0.654(3) 1 calc R U P A 1
H44B H 0.694486 0.811082 0.347059 0.082 Uiso 0.654(3) 1 calc R U P A 1
H44C H 0.653733 0.736595 0.328974 0.082 Uiso 0.654(3) 1 calc R U P A 1
C45 C 0.7574(3) 0.6583(3) 0.4182(3) 0.0518(11) Uani 0.654(3) 1 d D U P A 1
H45A H 0.708804 0.629570 0.404989 0.078 Uiso 0.654(3) 1 calc R U P A 1
H45B H 0.779970 0.643845 0.466068 0.078 Uiso 0.654(3) 1 calc R U P A 1
H45C H 0.800218 0.652380 0.381445 0.078 Uiso 0.654(3) 1 calc R U P A 1
C46 C 0.8094(4) 0.7744(4) 0.4487(4) 0.0590(15) Uani 0.654(3) 1 d D U P A 1
H46A H 0.853348 0.770470 0.412821 0.089 Uiso 0.654(3) 1 calc R U P A 1
H46B H 0.829147 0.754550 0.495375 0.089 Uiso 0.654(3) 1 calc R U P A 1
H46C H 0.795319 0.823755 0.455600 0.089 Uiso 0.654(3) 1 calc R U P A 1
C47 C 0.6545(3) 0.7450(3) 0.5824(2) 0.0463(8) Uani 0.654(3) 1 d D U P A 1
C48 C 0.6800(3) 0.6690(3) 0.5998(3) 0.0604(13) Uani 0.654(3) 1 d D U P A 1
H48A H 0.637603 0.637047 0.579628 0.091 Uiso 0.654(3) 1 calc R U P A 1
H48B H 0.684786 0.662722 0.652897 0.091 Uiso 0.654(3) 1 calc R U P A 1
H48C H 0.733833 0.658876 0.578053 0.091 Uiso 0.654(3) 1 calc R U P A 1
C49 C 0.7221(4) 0.7933(4) 0.6132(3) 0.0573(14) Uani 0.654(3) 1 d D U P A 1
H49A H 0.775640 0.781259 0.592000 0.086 Uiso 0.654(3) 1 calc R U P A 1
H49B H 0.726148 0.788035 0.666387 0.086 Uiso 0.654(3) 1 calc R U P A 1
H49C H 0.707917 0.841786 0.600995 0.086 Uiso 0.654(3) 1 calc R U P A 1
C50 C 0.5702(4) 0.7609(3) 0.6186(3) 0.0638(13) Uani 0.654(3) 1 d D U P A 1
H50A H 0.555910 0.810157 0.611175 0.096 Uiso 0.654(3) 1 calc R U P A 1
H50B H 0.575107 0.751039 0.671041 0.096 Uiso 0.654(3) 1 calc R U P A 1
H50C H 0.526469 0.731469 0.596397 0.096 Uiso 0.654(3) 1 calc R U P A 1
Si3D Si 0.63976(12) 0.71025(14) 0.48415(11) 0.0279(5) Uani 0.346(3) 1 d D U P A 2
C42D C 0.7064(7) 0.6363(5) 0.5159(6) 0.067(2) Uani 0.346(3) 1 d D U P A 2
H42D H 0.683783 0.616434 0.560526 0.100 Uiso 0.346(3) 1 calc R U P A 2
H42E H 0.763271 0.653076 0.526018 0.100 Uiso 0.346(3) 1 calc R U P A 2
H42F H 0.707376 0.600304 0.477867 0.100 Uiso 0.346(3) 1 calc R U P A 2
C43D C 0.6217(5) 0.7691(4) 0.5665(5) 0.0491(12) Uani 0.346(3) 1 d D U P A 2
C44D C 0.5472(7) 0.8134(6) 0.5682(7) 0.078(3) Uani 0.346(3) 1 d D U P A 2
H44D H 0.546703 0.845209 0.526294 0.117 Uiso 0.346(3) 1 calc R U P A 2
H44E H 0.547878 0.840501 0.613558 0.117 Uiso 0.346(3) 1 calc R U P A 2
H44F H 0.497209 0.783953 0.565793 0.117 Uiso 0.346(3) 1 calc R U P A 2
C45D C 0.6105(7) 0.7141(6) 0.6311(6) 0.070(2) Uani 0.346(3) 1 d D U P A 2
H45D H 0.557673 0.689132 0.623614 0.106 Uiso 0.346(3) 1 calc R U P A 2
H45E H 0.610221 0.738821 0.677930 0.106 Uiso 0.346(3) 1 calc R U P A 2
H45F H 0.656775 0.680716 0.631261 0.106 Uiso 0.346(3) 1 calc R U P A 2
C46D C 0.6982(8) 0.8124(7) 0.5958(8) 0.060(2) Uani 0.346(3) 1 d D U P A 2
H46D H 0.749865 0.788202 0.583729 0.091 Uiso 0.346(3) 1 calc R U P A 2
H46E H 0.695232 0.817268 0.648955 0.091 Uiso 0.346(3) 1 calc R U P A 2
H46F H 0.697373 0.858696 0.573145 0.091 Uiso 0.346(3) 1 calc R U P A 2
C47D C 0.6989(6) 0.7642(5) 0.4120(5) 0.0544(12) Uani 0.346(3) 1 d D U P A 2
C48D C 0.7898(7) 0.7855(8) 0.4307(9) 0.064(2) Uani 0.346(3) 1 d D U P A 2
H48D H 0.822035 0.785903 0.385993 0.097 Uiso 0.346(3) 1 calc R U P A 2
H48E H 0.814484 0.751963 0.465389 0.097 Uiso 0.346(3) 1 calc R U P A 2
H48F H 0.790533 0.832218 0.452548 0.097 Uiso 0.346(3) 1 calc R U P A 2
C49D C 0.6523(7) 0.8363(6) 0.3967(7) 0.077(2) Uani 0.346(3) 1 d D U P A 2
H49D H 0.603563 0.828261 0.364394 0.115 Uiso 0.346(3) 1 calc R U P A 2
H49E H 0.690467 0.868812 0.373270 0.115 Uiso 0.346(3) 1 calc R U P A 2
H49F H 0.634281 0.856189 0.442953 0.115 Uiso 0.346(3) 1 calc R U P A 2
C50D C 0.6953(9) 0.7276(7) 0.3383(7) 0.074(2) Uani 0.346(3) 1 d D U P A 2
H50D H 0.636994 0.719196 0.323531 0.111 Uiso 0.346(3) 1 calc R U P A 2
H50E H 0.724936 0.682957 0.342016 0.111 Uiso 0.346(3) 1 calc R U P A 2
H50F H 0.721690 0.757110 0.301777 0.111 Uiso 0.346(3) 1 calc R U P A 2
C34 C 0.6789(3) 0.5204(3) 0.2281(3) 0.0450(10) Uani 0.666(7) 1 d D U P A 1
C35 C 0.7124(3) 0.4863(3) 0.2991(2) 0.0428(11) Uani 0.666(7) 1 d D U P A 1
H35A H 0.696687 0.436821 0.299569 0.064 Uiso 0.666(7) 1 calc R U P A 1
H35B H 0.688525 0.509869 0.341186 0.064 Uiso 0.666(7) 1 calc R U P A 1
H35C H 0.773300 0.490361 0.301829 0.064 Uiso 0.666(7) 1 calc R U P A 1
C36 C 0.7057(3) 0.5968(3) 0.2296(3) 0.0514(13) Uani 0.666(7) 1 d D U P A 1
H36A H 0.765878 0.599672 0.239684 0.077 Uiso 0.666(7) 1 calc R U P A 1
H36B H 0.675955 0.621442 0.267871 0.077 Uiso 0.666(7) 1 calc R U P A 1
H36C H 0.692402 0.618300 0.182132 0.077 Uiso 0.666(7) 1 calc R U P A 1
C37 C 0.7201(4) 0.4827(4) 0.1644(3) 0.0518(13) Uani 0.666(7) 1 d D U P A 1
H37A H 0.700812 0.503658 0.118068 0.078 Uiso 0.666(7) 1 calc R U P A 1
H37B H 0.704805 0.433196 0.164988 0.078 Uiso 0.666(7) 1 calc R U P A 1
H37C H 0.780782 0.487312 0.169341 0.078 Uiso 0.666(7) 1 calc R U P A 1
C34D C 0.6886(6) 0.4950(6) 0.2105(6) 0.0475(16) Uani 0.334(7) 1 d D U P A 2
C35D C 0.7348(6) 0.4513(6) 0.2721(5) 0.048(2) Uani 0.334(7) 1 d D U P A 2
H35D H 0.708390 0.405379 0.276027 0.073 Uiso 0.334(7) 1 calc R U P A 2
H35E H 0.731327 0.475928 0.318852 0.073 Uiso 0.334(7) 1 calc R U P A 2
H35F H 0.793484 0.445421 0.259847 0.073 Uiso 0.334(7) 1 calc R U P A 2
C36D C 0.7373(7) 0.5649(6) 0.2094(6) 0.0524(19) Uani 0.334(7) 1 d D U P A 2
H36D H 0.797295 0.555407 0.212677 0.079 Uiso 0.334(7) 1 calc R U P A 2
H36E H 0.721311 0.593679 0.250983 0.079 Uiso 0.334(7) 1 calc R U P A 2
H36F H 0.724002 0.589777 0.163791 0.079 Uiso 0.334(7) 1 calc R U P A 2
C37D C 0.7128(8) 0.4568(6) 0.1386(6) 0.052(2) Uani 0.334(7) 1 d D U P A 2
H37D H 0.692924 0.484022 0.096284 0.078 Uiso 0.334(7) 1 calc R U P A 2
H37E H 0.687107 0.410380 0.137109 0.078 Uiso 0.334(7) 1 calc R U P A 2
H37F H 0.773591 0.452033 0.137256 0.078 Uiso 0.334(7) 1 calc R U P A 2
H1 H 0.421(3) 0.560(2) 0.332(2) 0.075(12) Uiso 1 1 d . . . . .

loop_
_atom_site_aniso_label
_atom_site_aniso_U_11
_atom_site_aniso_U_22
_atom_site_aniso_U_33
_atom_site_aniso_U_23
_atom_site_aniso_U_13
_atom_site_aniso_U_12
Si2 0.0492(5) 0.0398(4) 0.0275(4) 0.0063(3) -0.0026(3) -0.0136(3)
Al1 0.0362(4) 0.0397(4) 0.0310(4) 0.0026(3) 0.0002(3) 0.0109(3)
O2 0.0435(11) 0.0682(13) 0.0465(11) 0.0238(10) 0.0032(9) 0.0091(10)
N1 0.0258(9) 0.0339(10) 0.0281(9) 0.0033(8) -0.0014(7) -0.0026(7)
N2 0.0302(9) 0.0376(11) 0.0337(10) 0.0037(9) -0.0024(8) 0.0004(8)
N4 0.0251(9) 0.0316(9) 0.0283(9) 0.0001(7) -0.0016(7) -0.0023(7)
C1 0.0684(17) 0.0431(13) 0.0290(12) -0.0025(9) 0.0033(11) -0.0044(12)
C2 0.0383(13) 0.0487(13) 0.0272(11) 0.0027(9) 0.0056(9) 0.0011(10)
C3 0.0273(9) 0.0329(11) 0.0249(10) -0.0011(8) -0.0005(8) -0.0018(8)
C4 0.0266(10) 0.0361(11) 0.0298(11) 0.0020(9) -0.0033(9) 0.0011(9)
C5 0.0257(10) 0.0375(11) 0.0286(11) 0.0011(9) -0.0028(9) -0.0002(8)
C6 0.0258(10) 0.0310(10) 0.0303(10) 0.0023(8) -0.0044(8) -0.0013(8)
C7 0.0285(10) 0.0340(11) 0.0327(11) 0.0024(9) -0.0012(9) -0.0003(9)
C8 0.0309(12) 0.0371(11) 0.0388(12) 0.0051(9) 0.0001(10) -0.0038(9)
C9 0.0348(12) 0.0370(13) 0.0446(13) 0.0002(10) -0.0045(10) -0.0068(10)
C10 0.0363(12) 0.0372(12) 0.0374(12) -0.0035(10) -0.0055(9) -0.0028(10)
C11 0.0283(11) 0.0357(11) 0.0299(10) 0.0002(9) -0.0063(8) 0.0006(9)
C12 0.0377(12) 0.0346(12) 0.0355(12) 0.0008(10) 0.0080(9) -0.0024(10)
C13 0.0455(15) 0.0437(16) 0.0507(17) 0.0000(13) 0.0199(13) -0.0017(12)
C14 0.0481(16) 0.0574(18) 0.0351(14) -0.0060(13) 0.0016(11) -0.0038(14)
C15 0.0327(12) 0.0400(13) 0.0303(11) -0.0024(10) -0.0022(9) -0.0011(10)
C16 0.0406(14) 0.0481(16) 0.0421(15) 0.0007(12) 0.0054(12) 0.0078(12)
C17 0.0441(16) 0.068(2) 0.0320(13) -0.0026(13) -0.0049(11) -0.0043(14)
C18 0.0263(11) 0.0355(11) 0.0315(10) 0.0047(8) 0.0040(8) 0.0001(9)
C19 0.0263(11) 0.0408(11) 0.0315(10) 0.0057(9) 0.0043(9) 0.0064(9)
C20 0.0323(12) 0.0478(12) 0.0373(13) 0.0119(10) 0.0061(10) 0.0051(10)
C21 0.0364(13) 0.0436(13) 0.0498(13) 0.0144(11) 0.0085(11) -0.0008(11)
C22 0.0338(13) 0.0402(13) 0.0510(13) 0.0053(11) 0.0066(11) -0.0061(11)
C23 0.0302(11) 0.0397(11) 0.0378(12) 0.0009(9) 0.0069(9) -0.0055(9)
C24 0.0349(12) 0.0442(13) 0.0282(11) 0.0021(10) 0.0035(9) 0.0082(10)
C25 0.0395(14) 0.0485(16) 0.0373(14) 0.0000(12) 0.0059(11) 0.0118(12)
C26 0.0541(17) 0.0609(19) 0.0295(13) -0.0016(13) -0.0015(12) 0.0127(15)
C27 0.0580(15) 0.0523(15) 0.0374(13) -0.0041(12) 0.0048(12) -0.0226(13)
C28 0.0727(19) 0.059(2) 0.060(2) 0.0008(17) -0.0227(17) -0.0192(17)
C29 0.065(2) 0.071(2) 0.060(2) -0.0243(17) 0.0164(17) -0.0193(17)
C30 0.0397(12) 0.0338(12) 0.0307(11) 0.0002(9) 0.0005(10) 0.0004(10)
C31 0.0385(13) 0.0413(15) 0.0498(16) 0.0057(13) 0.0002(12) -0.0056(11)
C32 0.0505(16) 0.0452(16) 0.0416(15) 0.0088(12) 0.0054(13) 0.0111(13)
C33 0.071(2) 0.0423(16) 0.0339(13) -0.0034(12) -0.0035(13) 0.0071(15)
C38 0.0703(16) 0.0350(13) 0.0377(13) 0.0068(11) 0.0033(12) -0.0038(12)
C39 0.0571(18) 0.0546(18) 0.0374(14) 0.0125(13) -0.0025(12) -0.0088(15)
C40 0.0595(17) 0.055(2) 0.075(2) 0.0244(18) 0.0159(16) 0.0164(15)
C41 0.166(4) 0.0340(16) 0.052(2) 0.0075(14) -0.003(2) -0.005(2)
Si1 0.0244(7) 0.0312(5) 0.0329(5) -0.0023(4) -0.0037(4) 0.0007(4)
O1 0.0271(13) 0.0412(12) 0.0529(14) -0.0129(10) -0.0026(11) 0.0009(10)
Si1D 0.0299(14) 0.0333(11) 0.0302(10) 0.0049(8) 0.0010(8) -0.0005(9)
O1D 0.030(2) 0.0376(17) 0.038(2) -0.0003(15) -0.0048(17) 0.0031(16)
Na1 0.0255(10) 0.0421(11) 0.0332(11) -0.0001(8) -0.0010(7) 0.0025(8)
Na1D 0.0491(15) 0.0563(16) 0.0839(19) -0.0046(13) -0.0278(13) 0.0009(12)
Si3 0.0305(6) 0.0514(10) 0.0377(6) -0.0038(6) -0.0044(5) -0.0062(6)
C42 0.050(3) 0.036(2) 0.085(3) 0.000(2) -0.020(2) 0.0016(19)
C43 0.0357(17) 0.0507(17) 0.0420(16) 0.0001(15) 0.0033(14) -0.0052(14)
C44 0.067(3) 0.052(3) 0.045(2) 0.004(2) -0.005(2) -0.026(2)
C45 0.038(2) 0.055(2) 0.062(3) 0.000(2) -0.004(2) -0.0015(18)
C46 0.047(3) 0.071(3) 0.058(4) 0.001(3) -0.007(2) -0.014(2)
C47 0.0423(18) 0.0542(18) 0.0421(18) 0.0036(15) -0.0039(14) -0.0050(15)
C48 0.049(3) 0.064(2) 0.068(3) 0.023(2) -0.014(2) -0.001(2)
C49 0.059(3) 0.069(3) 0.044(3) -0.006(2) -0.012(2) -0.009(3)
C50 0.063(3) 0.074(3) 0.056(3) -0.007(2) 0.016(2) 0.001(2)
Si3D 0.0289(9) 0.0196(11) 0.0353(10) 0.0058(8) 0.0011(7) 0.0120(8)
C42D 0.069(5) 0.053(4) 0.077(5) -0.012(4) -0.033(4) 0.023(4)
C43D 0.044(2) 0.052(2) 0.052(2) -0.011(2) 0.002(2) 0.000(2)
C44D 0.061(4) 0.085(5) 0.087(6) -0.027(5) -0.006(4) 0.022(4)
C45D 0.070(4) 0.077(4) 0.064(4) 0.003(3) 0.002(4) -0.010(4)
C46D 0.057(4) 0.065(5) 0.059(5) -0.010(4) -0.008(4) -0.006(4)
C47D 0.049(2) 0.063(2) 0.052(2) 0.004(2) 0.000(2) -0.011(2)
C48D 0.049(3) 0.085(5) 0.059(5) 0.006(5) -0.001(4) -0.014(4)
C49D 0.071(4) 0.071(4) 0.088(5) 0.020(4) -0.004(4) -0.006(3)
C50D 0.075(5) 0.088(5) 0.059(3) -0.008(4) 0.009(4) -0.016(5)
C34 0.0380(18) 0.059(2) 0.037(2) 0.0129(17) -0.0042(15) -0.0130(16)
C35 0.029(2) 0.064(3) 0.035(2) 0.008(2) -0.0016(16) -0.0016(19)
C36 0.041(3) 0.063(3) 0.050(3) 0.014(2) -0.003(2) -0.019(2)
C37 0.036(2) 0.076(3) 0.043(3) 0.012(2) -0.001(2) -0.006(2)
C34D 0.041(3) 0.063(3) 0.039(3) 0.011(3) -0.002(2) -0.014(2)
C35D 0.039(4) 0.065(4) 0.040(4) 0.008(3) 0.000(3) -0.005(3)
C36D 0.046(4) 0.065(4) 0.046(4) 0.011(3) 0.002(3) -0.017(3)
C37D 0.041(4) 0.072(5) 0.044(4) 0.010(3) 0.006(4) -0.011(4)

loop_
_atom_type_symbol
_atom_type_description
_atom_type_scat_dispersion_real
_atom_type_scat_dispersion_imag
_atom_type_scat_source
C C 0.0033 0.0016 'International Tables Vol C Tables 4.2.6.8 and 6.1.1.4'
H H 0.0000 0.0000 'International Tables Vol C Tables 4.2.6.8 and 6.1.1.4'
N N 0.0061 0.0033 'International Tables Vol C Tables 4.2.6.8 and 6.1.1.4'
Na Na 0.0362 0.0249 'International Tables Vol C Tables 4.2.6.8 and 6.1.1.4'
Si Si 0.0817 0.0704 'International Tables Vol C Tables 4.2.6.8 and 6.1.1.4'
Al Al 0.0645 0.0514 'International Tables Vol C Tables 4.2.6.8 and 6.1.1.4'
O O 0.0106 0.0060 'International Tables Vol C Tables 4.2.6.8 and 6.1.1.4'

loop_
_geom_angle_atom_site_label_1
_geom_angle_atom_site_label_2
_geom_angle_atom_site_label_3
_geom_angle
_geom_angle_site_symmetry_1
_geom_angle_site_symmetry_3
_geom_angle_publ_flag
C34 Si2 C38 110.52(19) . . ?
C34 Si2 C30 116.7(2) . . ?
C38 Si2 C30 111.22(13) . . ?
C38 Si2 C34D 114.8(3) . . ?
C30 Si2 C34D 100.8(3) . . ?
C38 Si2 Si1D 116.90(12) . . ?
C30 Si2 Si1D 112.94(10) . . ?
C34D Si2 Si1D 98.5(3) . . ?
C34 Si2 Si1 109.24(18) . . ?
C38 Si2 Si1 102.32(11) . . ?
C30 Si2 Si1 105.74(9) . . ?
O1 Al1 N2 121.05(13) . . ?
O1 Al1 O2 101.75(14) . 3_666 ?
N2 Al1 O2 103.68(11) . 3_666 ?
N2 Al1 O1D 97.5(2) . . ?
O2 Al1 O1D 96.4(2) 3_666 . ?
N2 Al1 Si3D 129.99(11) . . ?
O2 Al1 Si3D 100.09(10) 3_666 . ?
O1D Al1 Si3D 122.9(2) . . ?
O1 Al1 Si3 109.69(11) . . ?
N2 Al1 Si3 111.75(9) . . ?
O2 Al1 Si3 107.42(9) 3_666 . ?
O1 Al1 Na1 45.89(11) . . ?
N2 Al1 Na1 157.78(9) . . ?
O2 Al1 Na1 68.19(8) 3_666 . ?
Si3 Al1 Na1 90.46(6) . . ?
O1 Al1 Na1D 63.51(12) . 3_666 ?
N2 Al1 Na1D 93.98(9) . 3_666 ?
O2 Al1 Na1D 51.90(10) 3_666 3_666 ?
O1D Al1 Na1D 46.6(2) . 3_666 ?
Si3D Al1 Na1D 134.63(8) . 3_666 ?
Si3 Al1 Na1D 151.34(7) . 3_666 ?
Na1 Al1 Na1D 64.49(6) . 3_666 ?
C2 O2 Al1 137.3(2) . 3_666 ?
C2 O2 Na1D 75.18(19) . . ?
Al1 O2 Na1D 95.68(12) 3_666 . ?
C5 N1 C3 110.1(2) . . ?
C5 N1 C18 124.4(2) . . ?
C3 N1 C18 124.5(2) . . ?
C3 N2 Al1 163.5(2) . . ?
C4 N4 C3 110.4(2) . . ?
C4 N4 C6 121.6(2) . . ?
C3 N4 C6 123.88(19) . . ?
C2 C1 Si1 178.0(3) . . ?
C2 C1 Si1D 148.0(3) . . ?
C2 C1 Na1D 109.6(2) . 3_666 ?
Si1 C1 Na1D 72.22(14) . 3_666 ?
Si1D C1 Na1D 97.65(17) . 3_666 ?
C2 C1 Na1 86.1(2) . . ?
Si1 C1 Na1 92.88(13) . . ?
C2 C1 Na1 74.9(2) . 3_666 ?
Si1 C1 Na1 106.86(15) . 3_666 ?
Na1 C1 Na1 89.89(11) . 3_666 ?
C1 C2 O2 179.4(4) . . ?
C1 C2 Na1D 101.3(2) . . ?
O2 C2 Na1D 78.24(19) . . ?
C1 C2 Na1 67.4(2) . . ?
O2 C2 Na1 112.0(2) . . ?
C1 C2 Na1 80.2(2) . 3_666 ?
O2 C2 Na1 100.11(18) . 3_666 ?
Na1 C2 Na1 87.10(10) . 3_666 ?
C1 C2 Na1D 48.8(2) . 3_666 ?
O2 C2 Na1D 131.5(2) . 3_666 ?
Na1D C2 Na1D 93.43(11) . 3_666 ?
Na1 C2 Na1D 77.87(10) . 3_666 ?
Na1 C2 Na1D 31.45(8) 3_666 3_666 ?
N2 C3 N4 127.2(2) . . ?
N2 C3 N1 130.3(2) . . ?
N4 C3 N1 102.54(19) . . ?
C5 C4 N4 108.8(2) . . ?
C5 C4 H4 125.6 . . ?
N4 C4 H4 125.6 . . ?
C4 C5 N1 108.1(2) . . ?
C4 C5 H5 126.0 . . ?
N1 C5 H5 126.0 . . ?
C11 C6 C7 121.9(2) . . ?
C11 C6 N4 118.4(2) . . ?
C7 C6 N4 119.7(2) . . ?
C8 C7 C6 118.0(2) . . ?
C8 C7 C12 121.1(2) . . ?
C6 C7 C12 121.0(2) . . ?
C9 C8 C7 120.7(3) . . ?
C9 C8 H8 119.6 . . ?
C7 C8 H8 119.6 . . ?
C10 C9 C8 120.5(3) . . ?
C10 C9 H9 119.7 . . ?
C8 C9 H9 119.7 . . ?
C9 C10 C11 120.9(3) . . ?
C9 C10 H10 119.5 . . ?
C11 C10 H10 119.5 . . ?
C10 C11 C6 118.0(2) . . ?
C10 C11 C15 119.5(2) . . ?
C6 C11 C15 122.6(2) . . ?
C7 C12 C14 110.5(2) . . ?
C7 C12 C13 113.6(2) . . ?
C14 C12 C13 109.9(2) . . ?
C7 C12 H12 107.5 . . ?
C14 C12 H12 107.5 . . ?
C13 C12 H12 107.5 . . ?
C12 C13 H13A 109.5 . . ?
C12 C13 H13B 109.5 . . ?
H13A C13 H13B 109.5 . . ?
C12 C13 H13C 109.5 . . ?
H13A C13 H13C 109.5 . . ?
H13B C13 H13C 109.5 . . ?
C12 C14 H14A 109.5 . . ?
C12 C14 H14B 109.5 . . ?
H14A C14 H14B 109.5 . . ?
C12 C14 H14C 109.5 . . ?
H14A C14 H14C 109.5 . . ?
H14B C14 H14C 109.5 . . ?
C11 C15 C16 111.7(2) . . ?
C11 C15 C17 111.2(2) . . ?
C16 C15 C17 110.3(2) . . ?
C11 C15 H15 107.8 . . ?
C16 C15 H15 107.8 . . ?
C17 C15 H15 107.8 . . ?
C15 C16 H16A 109.5 . . ?
C15 C16 H16B 109.5 . . ?
H16A C16 H16B 109.5 . . ?
C15 C16 H16C 109.5 . . ?
H16A C16 H16C 109.5 . . ?
H16B C16 H16C 109.5 . . ?
C15 C17 H17A 109.5 . . ?
C15 C17 H17B 109.5 . . ?
H17A C17 H17B 109.5 . . ?
C15 C17 H17C 109.5 . . ?
H17A C17 H17C 109.5 . . ?
H17B C17 H17C 109.5 . . ?
C23 C18 C19 121.4(2) . . ?
C23 C18 N1 120.0(2) . . ?
C19 C18 N1 118.6(2) . . ?
C20 C19 C18 118.1(3) . . ?
C20 C19 C24 120.2(2) . . ?
C18 C19 C24 121.5(2) . . ?
C21 C20 C19 120.9(3) . . ?
C21 C20 H20 119.5 . . ?
C19 C20 H20 119.5 . . ?
C20 C21 C22 120.5(3) . . ?
C20 C21 Na1D 91.39(18) . 3_666 ?
C22 C21 Na1D 70.60(18) . 3_666 ?
C20 C21 Na1 99.26(19) . 3_666 ?
C22 C21 Na1 94.11(19) . 3_666 ?
C20 C21 H21 119.7 . . ?
C22 C21 H21 119.7 . . ?
Na1D C21 H21 108.1 3_666 . ?
Na1 C21 H21 76.4 3_666 . ?
C21 C22 C23 120.7(3) . . ?
C21 C22 Na1D 80.84(19) . 3_666 ?
C23 C22 Na1D 84.99(18) . 3_666 ?
C21 C22 H22 118.6 . . ?
C23 C22 H22 118.6 . . ?
Na1D C22 H22 118.6 3_666 . ?
C18 C23 C22 118.1(3) . . ?
C18 C23 C27 122.5(2) . . ?
C22 C23 C27 119.2(3) . . ?
C18 C23 Na1D 89.00(17) . 3_666 ?
C22 C23 Na1D 66.78(17) . 3_666 ?
C27 C23 Na1D 117.0(2) . 3_666 ?
C19 C24 C26 114.5(2) . . ?
C19 C24 C25 109.0(2) . . ?
C26 C24 C25 108.9(2) . . ?
C19 C24 H24 108.1 . . ?
C26 C24 H24 108.1 . . ?
C25 C24 H24 108.1 . . ?
C24 C25 H25A 109.5 . . ?
C24 C25 H25B 109.5 . . ?
H25A C25 H25B 109.5 . . ?
C24 C25 H25C 109.5 . . ?
H25A C25 H25C 109.5 . . ?
H25B C25 H25C 109.5 . . ?
C24 C26 H26A 109.5 . . ?
C24 C26 H26B 109.5 . . ?
H26A C26 H26B 109.5 . . ?
C24 C26 H26C 109.5 . . ?
H26A C26 H26C 109.5 . . ?
H26B C26 H26C 109.5 . . ?
C23 C27 C29 112.9(3) . . ?
C23 C27 C28 110.0(3) . . ?
C29 C27 C28 107.6(3) . . ?
C23 C27 H27 108.8 . . ?
C29 C27 H27 108.8 . . ?
C28 C27 H27 108.8 . . ?
C27 C28 H28A 109.5 . . ?
C27 C28 H28B 109.5 . . ?
H28A C28 H28B 109.5 . . ?
C27 C28 H28C 109.5 . . ?
H28A C28 H28C 109.5 . . ?
H28B C28 H28C 109.5 . . ?
C27 C29 H29A 109.5 . . ?
C27 C29 H29B 109.5 . . ?
H29A C29 H29B 109.5 . . ?
C27 C29 H29C 109.5 . . ?
H29A C29 H29C 109.5 . . ?
H29B C29 H29C 109.5 . . ?
C31 C30 C33 107.9(2) . . ?
C31 C30 C32 105.2(2) . . ?
C33 C30 C32 108.1(2) . . ?
C31 C30 Si2 110.18(19) . . ?
C33 C30 Si2 112.8(2) . . ?
C32 C30 Si2 112.3(2) . . ?
C30 C31 H31A 109.5 . . ?
C30 C31 H31B 109.5 . . ?
H31A C31 H31B 109.5 . . ?
C30 C31 H31C 109.5 . . ?
H31A C31 H31C 109.5 . . ?
H31B C31 H31C 109.5 . . ?
C30 C32 H32A 109.5 . . ?
C30 C32 H32B 109.5 . . ?
H32A C32 H32B 109.5 . . ?
C30 C32 H32C 109.5 . . ?
H32A C32 H32C 109.5 . . ?
H32B C32 H32C 109.5 . . ?
C30 C33 H33A 109.5 . . ?
C30 C33 H33B 109.5 . . ?
H33A C33 H33B 109.5 . . ?
C30 C33 H33C 109.5 . . ?
H33A C33 H33C 109.5 . . ?
H33B C33 H33C 109.5 . . ?
C41 C38 C39 108.6(3) . . ?
C41 C38 C40 105.1(3) . . ?
C39 C38 C40 106.6(3) . . ?
C41 C38 Si2 111.1(2) . . ?
C39 C38 Si2 112.7(2) . . ?
C40 C38 Si2 112.3(2) . . ?
C38 C39 H39A 109.5 . . ?
C38 C39 H39B 109.5 . . ?
H39A C39 H39B 109.5 . . ?
C38 C39 H39C 109.5 . . ?
H39A C39 H39C 109.5 . . ?
H39B C39 H39C 109.5 . . ?
C38 C40 H40A 109.5 . . ?
C38 C40 H40B 109.5 . . ?
H40A C40 H40B 109.5 . . ?
C38 C40 H40C 109.5 . . ?
H40A C40 H40C 109.5 . . ?
H40B C40 H40C 109.5 . . ?
C38 C41 H41A 109.5 . . ?
C38 C41 H41B 109.5 . . ?
H41A C41 H41B 109.5 . . ?
C38 C41 H41C 109.5 . . ?
H41A C41 H41C 109.5 . . ?
H41B C41 H41C 109.5 . . ?
O1 Si1 C1 103.20(16) . . ?
O1 Si1 Si2 117.77(12) . . ?
C1 Si1 Si2 108.84(11) . . ?
O1 Si1 Na1 52.10(12) . . ?
C1 Si1 Na1 51.76(11) . . ?
Si2 Si1 Na1 122.50(6) . . ?
O1 Si1 H1 106.1(17) . . ?
C1 Si1 H1 112.0(17) . . ?
Si2 Si1 H1 108.9(17) . . ?
Na1 Si1 H1 128.6(17) . . ?
Si1 O1 Al1 133.00(19) . . ?
Si1 O1 Na1 97.83(15) . . ?
Al1 O1 Na1 104.86(14) . . ?
O1D Si1D C1 96.6(3) . . ?
O1D Si1D Si2 112.8(2) . . ?
C1 Si1D Si2 113.32(14) . . ?
O1D Si1D Na1D 49.1(2) . 3_666 ?
C1 Si1D Na1D 48.10(13) . 3_666 ?
Si2 Si1D Na1D 119.61(11) . 3_666 ?
Si1D O1D Al1 132.1(4) . . ?
Si1D O1D Na1D 101.8(3) . 3_666 ?
Al1 O1D Na1D 100.4(3) . 3_666 ?
C1 Na1 O1 65.09(11) . . ?
C1 Na1 C2 26.44(9) . . ?
O1 Na1 C2 91.46(11) . . ?
C1 Na1 C2 88.41(11) . 3_666 ?
O1 Na1 C2 76.62(10) . 3_666 ?
C2 Na1 C2 92.90(10) . 3_666 ?
C1 Na1 C1 90.11(11) . 3_666 ?
O1 Na1 C1 99.88(11) . 3_666 ?
C2 Na1 C1 83.43(10) . 3_666 ?
C2 Na1 C1 24.93(9) 3_666 3_666 ?
C1 Na1 C21 109.06(12) . 3_666 ?
O1 Na1 C21 129.30(12) . 3_666 ?
C2 Na1 C21 94.31(11) . 3_666 ?
C2 Na1 C21 152.78(11) 3_666 3_666 ?
C1 Na1 C21 130.82(11) 3_666 3_666 ?
C1 Na1 Si1 35.36(8) . . ?
O1 Na1 Si1 30.07(7) . . ?
C2 Na1 Si1 61.79(7) . . ?
C2 Na1 Si1 84.08(8) 3_666 . ?
C1 Na1 Si1 99.76(9) 3_666 . ?
C21 Na1 Si1 122.28(9) 3_666 . ?
C1 Na1 Al1 85.77(9) . . ?
O1 Na1 Al1 29.25(7) . . ?
C2 Na1 Al1 109.50(9) . . ?
C2 Na1 Al1 54.44(7) 3_666 . ?
C1 Na1 Al1 79.37(8) 3_666 . ?
C21 Na1 Al1 144.43(9) 3_666 . ?
Si1 Na1 Al1 55.13(4) . . ?
C1 Na1 Na1 48.47(9) . 3_666 ?
O1 Na1 Na1 81.29(9) . 3_666 ?
C2 Na1 Na1 47.11(7) . 3_666 ?
C2 Na1 Na1 45.79(7) 3_666 3_666 ?
C1 Na1 Na1 41.64(7) 3_666 3_666 ?
C21 Na1 Na1 134.94(11) 3_666 3_666 ?
Si1 Na1 Na1 65.49(6) . 3_666 ?
Al1 Na1 Na1 79.22(6) . 3_666 ?
C1 Na1D O1D 62.98(17) 3_666 3_666 ?
C1 Na1D C2 91.19(12) 3_666 . ?
O1D Na1D C2 80.90(17) 3_666 . ?
C1 Na1D C22 145.83(16) 3_666 3_666 ?
C2 Na1D C22 121.53(15) . 3_666 ?
C1 Na1D O2 100.14(12) 3_666 . ?
O1D Na1D O2 64.16(15) 3_666 . ?
C2 Na1D O2 26.58(8) . . ?
C22 Na1D O2 113.57(13) 3_666 . ?
C1 Na1D C21 155.45(16) 3_666 3_666 ?
C2 Na1D C21 95.79(14) . 3_666 ?
C22 Na1D C21 28.56(10) 3_666 3_666 ?
O2 Na1D C21 96.51(13) . 3_666 ?
C1 Na1D C23 142.83(16) 3_666 3_666 ?
C2 Na1D C23 119.20(13) . 3_666 ?
C22 Na1D C23 28.23(8) 3_666 3_666 ?
O2 Na1D C23 99.79(11) . 3_666 ?
C21 Na1D C23 49.23(9) 3_666 3_666 ?
C1 Na1D C2 21.62(9) 3_666 3_666 ?
C2 Na1D C2 86.57(11) . 3_666 ?
C22 Na1D C2 139.20(13) 3_666 3_666 ?
O2 Na1D C2 104.11(11) . 3_666 ?
C21 Na1D C2 135.40(14) 3_666 3_666 ?
C23 Na1D C2 154.20(13) 3_666 3_666 ?
C1 Na1D Si1D 34.25(9) 3_666 3_666 ?
C2 Na1D Si1D 88.40(10) . 3_666 ?
C22 Na1D Si1D 142.58(14) 3_666 3_666 ?
O2 Na1D Si1D 82.55(10) . 3_666 ?
C21 Na1D Si1D 168.65(13) 3_666 3_666 ?
C23 Na1D Si1D 119.67(12) 3_666 3_666 ?
C2 Na1D Si1D 55.24(8) 3_666 3_666 ?
C1 Na1D Al1 86.00(11) 3_666 3_666 ?
C2 Na1D Al1 54.68(8) . 3_666 ?
C22 Na1D Al1 119.69(11) 3_666 3_666 ?
O2 Na1D Al1 32.42(6) . 3_666 ?
C21 Na1D Al1 117.13(11) 3_666 3_666 ?
C23 Na1D Al1 94.49(9) 3_666 3_666 ?
C2 Na1D Al1 100.44(9) 3_666 3_666 ?
C47 Si3 C43 114.5(2) . . ?
C47 Si3 C42 102.4(2) . . ?
C43 Si3 C42 106.2(2) . . ?
C47 Si3 Al1 113.16(15) . . ?
C43 Si3 Al1 109.82(15) . . ?
C42 Si3 Al1 110.29(16) . . ?
Si3 C42 H42A 109.5 . . ?
Si3 C42 H42B 109.5 . . ?
H42A C42 H42B 109.5 . . ?
Si3 C42 H42C 109.5 . . ?
H42A C42 H42C 109.5 . . ?
H42B C42 H42C 109.5 . . ?
C45 C43 C44 110.5(4) . . ?
C45 C43 C46 105.7(4) . . ?
C44 C43 C46 110.0(4) . . ?
C45 C43 Si3 114.4(3) . . ?
C44 C43 Si3 103.2(4) . . ?
C46 C43 Si3 113.1(4) . . ?
C43 C44 H44A 109.5 . . ?
C43 C44 H44B 109.5 . . ?
H44A C44 H44B 109.5 . . ?
C43 C44 H44C 109.5 . . ?
H44A C44 H44C 109.5 . . ?
H44B C44 H44C 109.5 . . ?
C43 C45 H45A 109.5 . . ?
C43 C45 H45B 109.5 . . ?
H45A C45 H45B 109.5 . . ?
C43 C45 H45C 109.5 . . ?
H45A C45 H45C 109.5 . . ?
H45B C45 H45C 109.5 . . ?
C43 C46 H46A 109.5 . . ?
C43 C46 H46B 109.5 . . ?
H46A C46 H46B 109.5 . . ?
C43 C46 H46C 109.5 . . ?
H46A C46 H46C 109.5 . . ?
H46B C46 H46C 109.5 . . ?
C49 C47 C48 108.4(4) . . ?
C49 C47 C50 110.1(5) . . ?
C48 C47 C50 109.0(4) . . ?
C49 C47 Si3 114.7(4) . . ?
C48 C47 Si3 107.9(4) . . ?
C50 C47 Si3 106.7(3) . . ?
C47 C48 H48A 109.5 . . ?
C47 C48 H48B 109.5 . . ?
H48A C48 H48B 109.5 . . ?
C47 C48 H48C 109.5 . . ?
H48A C48 H48C 109.5 . . ?
H48B C48 H48C 109.5 . . ?
C47 C49 H49A 109.5 . . ?
C47 C49 H49B 109.5 . . ?
H49A C49 H49B 109.5 . . ?
C47 C49 H49C 109.5 . . ?
H49A C49 H49C 109.5 . . ?
H49B C49 H49C 109.5 . . ?
C47 C50 H50A 109.5 . . ?
C47 C50 H50B 109.5 . . ?
H50A C50 H50B 109.5 . . ?
C47 C50 H50C 109.5 . . ?
H50A C50 H50C 109.5 . . ?
H50B C50 H50C 109.5 . . ?
C42D Si3D C43D 107.5(4) . . ?
C42D Si3D C47D 109.3(5) . . ?
C43D Si3D C47D 108.1(4) . . ?
C42D Si3D Al1 114.2(4) . . ?
C43D Si3D Al1 109.9(3) . . ?
C47D Si3D Al1 107.8(3) . . ?
Si3D C42D H42D 109.5 . . ?
Si3D C42D H42E 109.5 . . ?
H42D C42D H42E 109.5 . . ?
Si3D C42D H42F 109.5 . . ?
H42D C42D H42F 109.5 . . ?
H42E C42D H42F 109.5 . . ?
C44D C43D C46D 108.6(9) . . ?
C44D C43D C45D 105.0(8) . . ?
C46D C43D C45D 101.4(7) . . ?
C44D C43D Si3D 119.9(7) . . ?
C46D C43D Si3D 116.7(7) . . ?
C45D C43D Si3D 102.6(6) . . ?
C43D C44D H44D 109.5 . . ?
C43D C44D H44E 109.5 . . ?
H44D C44D H44E 109.5 . . ?
C43D C44D H44F 109.5 . . ?
H44D C44D H44F 109.5 . . ?
H44E C44D H44F 109.5 . . ?
C43D C45D H45D 109.5 . . ?
C43D C45D H45E 109.5 . . ?
H45D C45D H45E 109.5 . . ?
C43D C45D H45F 109.5 . . ?
H45D C45D H45F 109.5 . . ?
H45E C45D H45F 109.5 . . ?
C43D C46D H46D 109.5 . . ?
C43D C46D H46E 109.5 . . ?
H46D C46D H46E 109.5 . . ?
C43D C46D H46F 109.5 . . ?
H46D C46D H46F 109.5 . . ?
H46E C46D H46F 109.5 . . ?
C50D C47D C48D 109.4(9) . . ?
C50D C47D C49D 103.7(8) . . ?
C48D C47D C49D 104.2(8) . . ?
C50D C47D Si3D 110.6(7) . . ?
C48D C47D Si3D 117.7(8) . . ?
C49D C47D Si3D 110.2(7) . . ?
C47D C48D H48D 109.5 . . ?
C47D C48D H48E 109.5 . . ?
H48D C48D H48E 109.5 . . ?
C47D C48D H48F 109.5 . . ?
H48D C48D H48F 109.5 . . ?
H48E C48D H48F 109.5 . . ?
C47D C49D H49D 109.5 . . ?
C47D C49D H49E 109.5 . . ?
H49D C49D H49E 109.5 . . ?
C47D C49D H49F 109.5 . . ?
H49D C49D H49F 109.5 . . ?
H49E C49D H49F 109.5 . . ?
C47D C50D H50D 109.5 . . ?
C47D C50D H50E 109.5 . . ?
H50D C50D H50E 109.5 . . ?
C47D C50D H50F 109.5 . . ?
H50D C50D H50F 109.5 . . ?
H50E C50D H50F 109.5 . . ?
C36 C34 C37 109.7(4) . . ?
C36 C34 C35 107.5(4) . . ?
C37 C34 C35 107.2(4) . . ?
C36 C34 Si2 112.9(4) . . ?
C37 C34 Si2 111.2(3) . . ?
C35 C34 Si2 108.1(3) . . ?
C34 C35 H35A 109.5 . . ?
C34 C35 H35B 109.5 . . ?
H35A C35 H35B 109.5 . . ?
C34 C35 H35C 109.5 . . ?
H35A C35 H35C 109.5 . . ?
H35B C35 H35C 109.5 . . ?
C34 C36 H36A 109.5 . . ?
C34 C36 H36B 109.5 . . ?
H36A C36 H36B 109.5 . . ?
C34 C36 H36C 109.5 . . ?
H36A C36 H36C 109.5 . . ?
H36B C36 H36C 109.5 . . ?
C34 C37 H37A 109.5 . . ?
C34 C37 H37B 109.5 . . ?
H37A C37 H37B 109.5 . . ?
C34 C37 H37C 109.5 . . ?
H37A C37 H37C 109.5 . . ?
H37B C37 H37C 109.5 . . ?
C36D C34D C37D 104.9(8) . . ?
C36D C34D C35D 104.0(7) . . ?
C37D C34D C35D 103.4(8) . . ?
C36D C34D Si2 112.6(7) . . ?
C37D C34D Si2 115.3(7) . . ?
C35D C34D Si2 115.4(7) . . ?
C34D C35D H35D 109.5 . . ?
C34D C35D H35E 109.5 . . ?
H35D C35D H35E 109.5 . . ?
C34D C35D H35F 109.5 . . ?
H35D C35D H35F 109.5 . . ?
H35E C35D H35F 109.5 . . ?
C34D C36D H36D 109.5 . . ?
C34D C36D H36E 109.5 . . ?
H36D C36D H36E 109.5 . . ?
C34D C36D H36F 109.5 . . ?
H36D C36D H36F 109.5 . . ?
H36E C36D H36F 109.5 . . ?
C34D C37D H37D 109.5 . . ?
C34D C37D H37E 109.5 . . ?
H37D C37D H37E 109.5 . . ?
C34D C37D H37F 109.5 . . ?
H37D C37D H37F 109.5 . . ?
H37E C37D H37F 109.5 . . ?

loop_
_geom_bond_atom_site_label_1
_geom_bond_atom_site_label_2
_geom_bond_distance
_geom_bond_site_symmetry_2
_geom_bond_publ_flag
Si2 C34 1.882(5) . ?
Si2 C38 1.938(3) . ?
Si2 C30 1.940(3) . ?
Si2 C34D 2.065(10) . ?
Si2 Si1D 2.329(2) . ?
Si2 Si1 2.4529(13) . ?
Al1 O1 1.744(3) . ?
Al1 N2 1.751(2) . ?
Al1 O2 1.867(2) 3_666 ?
Al1 O1D 1.916(6) . ?
Al1 Si3D 2.326(2) . ?
Al1 Si3 2.5707(16) . ?
Al1 Na1 3.449(2) . ?
Al1 Na1D 3.466(3) 3_666 ?
O2 C2 1.253(4) . ?
O2 Na1D 2.741(4) . ?
N1 C5 1.400(3) . ?
N1 C3 1.427(3) . ?
N1 C18 1.434(3) . ?
N2 C3 1.247(3) . ?
N4 C4 1.393(3) . ?
N4 C3 1.414(3) . ?
N4 C6 1.444(3) . ?
C1 C2 1.219(4) . ?
C1 Si1 1.864(3) . ?
C1 Si1D 1.883(4) . ?
C1 Na1D 2.490(5) 3_666 ?
C1 Na1 2.530(4) . ?
C1 Na1 2.850(4) 3_666 ?
C2 Na1D 2.707(4) . ?
C2 Na1 2.733(4) . ?
C2 Na1 2.793(3) 3_666 ?
C2 Na1D 3.119(4) 3_666 ?
C4 C5 1.332(4) . ?
C4 H4 0.9500 . ?
C5 H5 0.9500 . ?
C6 C11 1.400(4) . ?
C6 C7 1.401(4) . ?
C7 C8 1.395(4) . ?
C7 C12 1.512(4) . ?
C8 C9 1.386(4) . ?
C8 H8 0.9500 . ?
C9 C10 1.372(4) . ?
C9 H9 0.9500 . ?
C10 C11 1.398(4) . ?
C10 H10 0.9500 . ?
C11 C15 1.521(4) . ?
C12 C14 1.528(4) . ?
C12 C13 1.531(4) . ?
C12 H12 1.0000 . ?
C13 H13A 0.9800 . ?
C13 H13B 0.9800 . ?
C13 H13C 0.9800 . ?
C14 H14A 0.9800 . ?
C14 H14B 0.9800 . ?
C14 H14C 0.9800 . ?
C15 C16 1.523(4) . ?
C15 C17 1.533(4) . ?
C15 H15 1.0000 . ?
C16 H16A 0.9800 . ?
C16 H16B 0.9800 . ?
C16 H16C 0.9800 . ?
C17 H17A 0.9800 . ?
C17 H17B 0.9800 . ?
C17 H17C 0.9800 . ?
C18 C23 1.402(4) . ?
C18 C19 1.410(4) . ?
C19 C20 1.398(4) . ?
C19 C24 1.513(4) . ?
C20 C21 1.378(4) . ?
C20 H20 0.9500 . ?
C21 C22 1.382(4) . ?
C21 Na1D 2.854(4) 3_666 ?
C21 Na1 2.894(3) 3_666 ?
C21 H21 0.9500 . ?
C22 C23 1.403(4) . ?
C22 Na1D 2.727(4) 3_666 ?
C22 H22 1.0000 . ?
C23 C27 1.521(4) . ?
C23 Na1D 2.956(4) 3_666 ?
C24 C26 1.528(4) . ?
C24 C25 1.546(4) . ?
C24 H24 1.0000 . ?
C25 H25A 0.9800 . ?
C25 H25B 0.9800 . ?
C25 H25C 0.9800 . ?
C26 H26A 0.9800 . ?
C26 H26B 0.9800 . ?
C26 H26C 0.9800 . ?
C27 C29 1.530(5) . ?
C27 C28 1.537(5) . ?
C27 H27 1.0000 . ?
C28 H28A 0.9800 . ?
C28 H28B 0.9800 . ?
C28 H28C 0.9800 . ?
C29 H29A 0.9800 . ?
C29 H29B 0.9800 . ?
C29 H29C 0.9800 . ?
C30 C31 1.524(4) . ?
C30 C33 1.539(4) . ?
C30 C32 1.540(4) . ?
C31 H31A 0.9800 . ?
C31 H31B 0.9800 . ?
C31 H31C 0.9800 . ?
C32 H32A 0.9800 . ?
C32 H32B 0.9800 . ?
C32 H32C 0.9800 . ?
C33 H33A 0.9800 . ?
C33 H33B 0.9800 . ?
C33 H33C 0.9800 . ?
C38 C41 1.534(5) . ?
C38 C39 1.538(4) . ?
C38 C40 1.539(5) . ?
C39 H39A 0.9800 . ?
C39 H39B 0.9800 . ?
C39 H39C 0.9800 . ?
C40 H40A 0.9800 . ?
C40 H40B 0.9800 . ?
C40 H40C 0.9800 . ?
C41 H41A 0.9800 . ?
C41 H41B 0.9800 . ?
C41 H41C 0.9800 . ?
Si1 O1 1.627(3) . ?
Si1 Na1 3.217(2) . ?
Si1 H1 1.41(4) . ?
O1 Na1 2.562(4) . ?
Si1D O1D 1.647(6) . ?
Si1D Na1D 3.316(4) 3_666 ?
O1D Na1D 2.561(7) 3_666 ?
Na1 Na1 3.807(4) 3_666 ?
Si3 C47 1.925(5) . ?
Si3 C43 1.926(5) . ?
Si3 C42 1.969(5) . ?
C42 H42A 0.9800 . ?
C42 H42B 0.9800 . ?
C42 H42C 0.9800 . ?
C43 C45 1.519(6) . ?
C43 C44 1.531(6) . ?
C43 C46 1.536(7) . ?
C44 H44A 0.9800 . ?
C44 H44B 0.9800 . ?
C44 H44C 0.9800 . ?
C45 H45A 0.9800 . ?
C45 H45B 0.9800 . ?
C45 H45C 0.9800 . ?
C46 H46A 0.9800 . ?
C46 H46B 0.9800 . ?
C46 H46C 0.9800 . ?
C47 C49 1.521(7) . ?
C47 C48 1.544(7) . ?
C47 C50 1.552(7) . ?
C48 H48A 0.9800 . ?
C48 H48B 0.9800 . ?
C48 H48C 0.9800 . ?
C49 H49A 0.9800 . ?
C49 H49B 0.9800 . ?
C49 H49C 0.9800 . ?
C50 H50A 0.9800 . ?
C50 H50B 0.9800 . ?
C50 H50C 0.9800 . ?
Si3D C42D 1.859(8) . ?
Si3D C43D 1.912(8) . ?
Si3D C47D 1.944(8) . ?
C42D H42D 0.9800 . ?
C42D H42E 0.9800 . ?
C42D H42F 0.9800 . ?
C43D C44D 1.466(10) . ?
C43D C46D 1.563(11) . ?
C43D C45D 1.596(11) . ?
C44D H44D 0.9800 . ?
C44D H44E 0.9800 . ?
C44D H44F 0.9800 . ?
C45D H45D 0.9800 . ?
C45D H45E 0.9800 . ?
C45D H45F 0.9800 . ?
C46D H46D 0.9800 . ?
C46D H46E 0.9800 . ?
C46D H46F 0.9800 . ?
C47D C50D 1.521(11) . ?
C47D C48D 1.544(11) . ?
C47D C49D 1.591(11) . ?
C48D H48D 0.9800 . ?
C48D H48E 0.9800 . ?
C48D H48F 0.9800 . ?
C49D H49D 0.9800 . ?
C49D H49E 0.9800 . ?
C49D H49F 0.9800 . ?
C50D H50D 0.9800 . ?
C50D H50E 0.9800 . ?
C50D H50F 0.9800 . ?
C34 C36 1.525(7) . ?
C34 C37 1.536(7) . ?
C34 C35 1.540(6) . ?
C35 H35A 0.9800 . ?
C35 H35B 0.9800 . ?
C35 H35C 0.9800 . ?
C36 H36A 0.9800 . ?
C36 H36B 0.9800 . ?
C36 H36C 0.9800 . ?
C37 H37A 0.9800 . ?
C37 H37B 0.9800 . ?
C37 H37C 0.9800 . ?
C34D C36D 1.550(10) . ?
C34D C37D 1.565(11) . ?
C34D C35D 1.574(10) . ?
C35D H35D 0.9800 . ?
C35D H35E 0.9800 . ?
C35D H35F 0.9800 . ?
C36D H36D 0.9800 . ?
C36D H36E 0.9800 . ?
C36D H36F 0.9800 . ?
C37D H37D 0.9800 . ?
C37D H37E 0.9800 . ?
C37D H37F 0.9800 . ?

loop_
_geom_torsion_atom_site_label_1
_geom_torsion_atom_site_label_2
_geom_torsion_atom_site_label_3
_geom_torsion_atom_site_label_4
_geom_torsion
_geom_torsion_site_symmetry_1
_geom_torsion_site_symmetry_2
_geom_torsion_site_symmetry_3
_geom_torsion_site_symmetry_4
_geom_torsion_publ_flag
O1 Al1 N2 C3 78.5(8) . . . . ?
O2 Al1 N2 C3 -34.5(8) 3_666 . . . ?
O1D Al1 N2 C3 63.9(8) . . . . ?
Si3D Al1 N2 C3 -150.6(7) . . . . ?
Si3 Al1 N2 C3 -149.9(7) . . . . ?
Na1 Al1 N2 C3 30.9(9) . . . . ?
Na1D Al1 N2 C3 17.2(7) 3_666 . . . ?
Si1D C1 C2 Na1D 62.2(5) . . . . ?
Na1D C1 C2 Na1D -84.6(2) 3_666 . . . ?
Na1 C1 C2 Na1 -90.94(10) 3_666 . . . ?
Na1 C1 C2 Na1 90.94(10) . . . 3_666 ?
Si1D C1 C2 Na1D 146.8(6) . . . 3_666 ?
Al1 O2 C2 Na1D 82.2(3) 3_666 . . . ?
Al1 O2 C2 Na1 91.3(3) 3_666 . . . ?
Al1 O2 C2 Na1 0.3(4) 3_666 . . 3_666 ?
Al1 O2 C2 Na1D -1.9(5) 3_666 . . 3_666 ?
Na1D O2 C2 Na1D -84.1(2) . . . 3_666 ?
Al1 N2 C3 N4 177.4(6) . . . . ?
Al1 N2 C3 N1 -3.2(9) . . . . ?
C4 N4 C3 N2 -179.3(2) . . . . ?
C6 N4 C3 N2 -21.9(4) . . . . ?
C4 N4 C3 N1 1.2(3) . . . . ?
C6 N4 C3 N1 158.6(2) . . . . ?
C5 N1 C3 N2 179.7(3) . . . . ?
C18 N1 C3 N2 10.8(4) . . . . ?
C5 N1 C3 N4 -0.8(3) . . . . ?
C18 N1 C3 N4 -169.7(2) . . . . ?
C3 N4 C4 C5 -1.2(3) . . . . ?
C6 N4 C4 C5 -159.2(2) . . . . ?
N4 C4 C5 N1 0.6(3) . . . . ?
C3 N1 C5 C4 0.2(3) . . . . ?
C18 N1 C5 C4 169.1(2) . . . . ?
C4 N4 C6 C11 67.3(3) . . . . ?
C3 N4 C6 C11 -87.7(3) . . . . ?
C4 N4 C6 C7 -110.2(3) . . . . ?
C3 N4 C6 C7 94.9(3) . . . . ?
C11 C6 C7 C8 -1.5(4) . . . . ?
N4 C6 C7 C8 175.8(2) . . . . ?
C11 C6 C7 C12 -179.5(2) . . . . ?
N4 C6 C7 C12 -2.1(4) . . . . ?
C6 C7 C8 C9 0.4(4) . . . . ?
C12 C7 C8 C9 178.3(2) . . . . ?
C7 C8 C9 C10 0.7(4) . . . . ?
C8 C9 C10 C11 -0.6(4) . . . . ?
C9 C10 C11 C6 -0.5(4) . . . . ?
C9 C10 C11 C15 -179.7(2) . . . . ?
C7 C6 C11 C10 1.6(4) . . . . ?
N4 C6 C11 C10 -175.8(2) . . . . ?
C7 C6 C11 C15 -179.2(2) . . . . ?
N4 C6 C11 C15 3.4(3) . . . . ?
C8 C7 C12 C14 -100.2(3) . . . . ?
C6 C7 C12 C14 77.7(3) . . . . ?
C8 C7 C12 C13 23.8(4) . . . . ?
C6 C7 C12 C13 -158.3(2) . . . . ?
C10 C11 C15 C16 69.3(3) . . . . ?
C6 C11 C15 C16 -109.9(3) . . . . ?
C10 C11 C15 C17 -54.4(3) . . . . ?
C6 C11 C15 C17 126.4(3) . . . . ?
C5 N1 C18 C23 78.1(3) . . . . ?
C3 N1 C18 C23 -114.5(3) . . . . ?
C5 N1 C18 C19 -99.7(3) . . . . ?
C3 N1 C18 C19 67.6(3) . . . . ?
C23 C18 C19 C20 3.5(4) . . . . ?
N1 C18 C19 C20 -178.7(2) . . . . ?
C23 C18 C19 C24 -171.8(2) . . . . ?
N1 C18 C19 C24 6.1(4) . . . . ?
C18 C19 C20 C21 -1.5(4) . . . . ?
C24 C19 C20 C21 173.9(2) . . . . ?
C19 C20 C21 C22 -0.9(4) . . . . ?
C19 C20 C21 Na1D 67.3(3) . . . 3_666 ?
C19 C20 C21 Na1 99.6(2) . . . 3_666 ?
C20 C21 C22 C23 1.2(4) . . . . ?
Na1D C21 C22 C23 -78.5(3) 3_666 . . . ?
Na1 C21 C22 C23 -102.1(3) 3_666 . . . ?
C20 C21 C22 Na1D 79.8(3) . . . 3_666 ?
C19 C18 C23 C22 -3.2(4) . . . . ?
N1 C18 C23 C22 179.1(2) . . . . ?
C19 C18 C23 C27 172.2(3) . . . . ?
N1 C18 C23 C27 -5.6(4) . . . . ?
C19 C18 C23 Na1D -66.0(2) . . . 3_666 ?
N1 C18 C23 Na1D 116.2(2) . . . 3_666 ?
C21 C22 C23 C18 0.8(4) . . . . ?
Na1D C22 C23 C18 -75.5(2) 3_666 . . . ?
C21 C22 C23 C27 -174.8(3) . . . . ?
Na1D C22 C23 C27 109.0(3) 3_666 . . . ?
C21 C22 C23 Na1D 76.2(3) . . . 3_666 ?
C20 C19 C24 C26 25.2(4) . . . . ?
C18 C19 C24 C26 -159.6(2) . . . . ?
C20 C19 C24 C25 -97.0(3) . . . . ?
C18 C19 C24 C25 78.2(3) . . . . ?
C18 C23 C27 C29 148.4(3) . . . . ?
C22 C23 C27 C29 -36.3(4) . . . . ?
Na1D C23 C27 C29 40.9(3) 3_666 . . . ?
C18 C23 C27 C28 -91.5(3) . . . . ?
C22 C23 C27 C28 83.9(3) . . . . ?
Na1D C23 C27 C28 161.0(2) 3_666 . . . ?
Na1 C1 Si1 O1 -8.86(16) . . . . ?
Na1 C1 Si1 O1 81.90(16) 3_666 . . . ?
Na1 C1 Si1 Si2 116.99(9) . . . . ?
Na1 C1 Si1 Si2 -152.25(9) 3_666 . . . ?
Na1 C1 Si1 Na1 90.76(13) 3_666 . . . ?
C1 Si1 O1 Al1 -110.0(3) . . . . ?
Si2 Si1 O1 Al1 130.1(2) . . . . ?
Na1 Si1 O1 Al1 -118.8(3) . . . . ?
C1 Si1 O1 Na1 8.82(16) . . . . ?
Si2 Si1 O1 Na1 -111.08(11) . . . . ?
N2 Al1 O1 Si1 -41.0(3) . . . . ?
O2 Al1 O1 Si1 73.0(3) 3_666 . . . ?
Si3 Al1 O1 Si1 -173.5(2) . . . . ?
Na1 Al1 O1 Si1 116.1(3) . . . . ?
N2 Al1 O1 Na1 -157.13(11) . . . . ?
O2 Al1 O1 Na1 -43.10(14) 3_666 . . . ?
Si3 Al1 O1 Na1 70.43(13) . . . . ?
C2 C1 Si1D O1D -139.9(5) . . . . ?
Na1D C1 Si1D O1D 8.7(3) 3_666 . . . ?
C2 C1 Si1D Si2 101.7(5) . . . . ?
Na1D C1 Si1D Si2 -109.64(14) 3_666 . . . ?
C2 C1 Si1D Na1D -148.6(5) . . . 3_666 ?
C1 Si1D O1D Al1 107.4(5) . . . . ?
Si2 Si1D O1D Al1 -133.9(4) . . . . ?
Na1D Si1D O1D Al1 115.9(6) 3_666 . . . ?
C1 Si1D O1D Na1D -8.6(3) . . . 3_666 ?
Si2 Si1D O1D Na1D 110.1(2) . . . 3_666 ?
C38 Si2 C34 C36 39.2(4) . . . . ?
C30 Si2 C34 C36 167.6(3) . . . . ?
Si1 Si2 C34 C36 -72.6(4) . . . . ?
C38 Si2 C34 C37 -84.6(4) . . . . ?
C30 Si2 C34 C37 43.7(4) . . . . ?
Si1 Si2 C34 C37 163.5(3) . . . . ?
C38 Si2 C34 C35 158.0(3) . . . . ?
C30 Si2 C34 C35 -73.7(4) . . . . ?
Si1 Si2 C34 C35 46.1(4) . . . . ?

loop_
_platon_squeeze_void_nr
_platon_squeeze_void_average_x
_platon_squeeze_void_average_y
_platon_squeeze_void_average_z
_platon_squeeze_void_volume
_platon_squeeze_void_count_electrons
_platon_squeeze_void_content
1 0.000 0.500 0.500 309 58 ' '
2 0.500 1.000 1.000 309 58 ' '
